data_2014711
loop_
_publ_author_name
'Millar, David'
'Zakharov, Lev N.'
'Rheingold, Arnold L.'
'Linda H. Doerrer'

_publ_section_title
;
 Aurophilic interactions in
 \m-<i>p</i>-phenylenediethynyl-bis[(trimethyl phosphite)gold(I)]
 dichloromethane hemisolvate
;
_journal_issue 2
_journal_name_full 'Acta Crystallographica Section C'
_journal_page_first m90
_journal_page_last m92
_journal_paper_doi 10.1107/S0108270104033402
_journal_volume 61
_journal_year 2005
_chemical_formula_iupac '[Au2 (C10 H4) (C3 H9 O3 P)2], 0.5C H2 Cl2'
_chemical_formula_moiety 'C16 H22 Au2 O6 P2, 0.5 C H2 Cl2'
_chemical_formula_sum 'C16.5 H33 Au2 Cl O6 P2'
_chemical_formula_weight 808.69
_chemical_name_systematic
;
\m-(p-phenylenediethynyl)-bis[(trimethyl phosphite)gold(I)]
dichloromethane hemisolvate
;
_space_group_IT_number 15
_symmetry_cell_setting monoclinic
_symmetry_space_group_name_Hall '-C 2yc'
_symmetry_space_group_name_H-M 'C 1 2/c 1'
_atom_sites_solution_hydrogens geom
_atom_sites_solution_primary direct
_atom_sites_solution_secondary difmap
_audit_creation_method SHELXL-97
_cell_angle_alpha 90.00
_cell_angle_beta 105.2250(10)
_cell_angle_gamma 90.00
_cell_formula_units_Z 8
_cell_length_a 16.6892(9)
_cell_length_b 13.8568(8)
_cell_length_c 20.4250(12)
_cell_measurement_reflns_used 5620
_cell_measurement_temperature 100(2)
_cell_measurement_theta_max 27.49
_cell_measurement_theta_min 2.53
_cell_volume 4557.7(4)
_computing_cell_refinement SMART
_computing_data_collection 'SMART (Bruker, 2000)'
_computing_data_reduction 'SAINT (Bruker, 2000)'
_computing_molecular_graphics 'SHELXTL (Bruker, 2000)'
_computing_publication_material SHELXTL
_computing_structure_refinement 'SHELXL97 (Sheldrick, 1997)'
_computing_structure_solution 'SHELXS97 (Sheldrick, 1997)'
_diffrn_ambient_temperature 100(2)
_diffrn_measured_fraction_theta_full 0.975
_diffrn_measured_fraction_theta_max 0.975
_diffrn_measurement_device_type 'Bruker SMART CCD area-detector'
_diffrn_measurement_method '\f and \w scans'
_diffrn_radiation_monochromator graphite
_diffrn_radiation_source 'fine-focus sealed tube'
_diffrn_radiation_type MoK\a
_diffrn_radiation_wavelength 0.71073
_diffrn_reflns_av_R_equivalents 0.0184
_diffrn_reflns_av_sigmaI/netI 0.0169
_diffrn_reflns_limit_h_max 21
_diffrn_reflns_limit_h_min -21
_diffrn_reflns_limit_k_max 17
_diffrn_reflns_limit_k_min -17
_diffrn_reflns_limit_l_max 26
_diffrn_reflns_limit_l_min -26
_diffrn_reflns_number 18988
_diffrn_reflns_theta_full 27.50
_diffrn_reflns_theta_max 27.50
_diffrn_reflns_theta_min 1.94
_diffrn_standards_decay_% no
_diffrn_standards_number no
_exptl_absorpt_coefficient_mu 13.147
_exptl_absorpt_correction_T_max 0.3014
_exptl_absorpt_correction_T_min 0.1600
_exptl_absorpt_correction_type multi-scan
_exptl_absorpt_process_details '(SADABS; Sheldrick, 1996)'
_exptl_crystal_colour Yellow
_exptl_crystal_density_diffrn 2.357
_exptl_crystal_density_meas ?
_exptl_crystal_density_method 'not measured'
_exptl_crystal_description Block
_exptl_crystal_F_000 3000
_exptl_crystal_size_max 0.22
_exptl_crystal_size_mid 0.16
_exptl_crystal_size_min 0.12
_refine_diff_density_max 0.888
_refine_diff_density_min -0.896
_refine_ls_extinction_method none
_refine_ls_goodness_of_fit_ref 1.031
_refine_ls_hydrogen_treatment constr
_refine_ls_matrix_type full
_refine_ls_number_parameters 262
_refine_ls_number_reflns 5101
_refine_ls_number_restraints 1
_refine_ls_restrained_S_all 1.031
_refine_ls_R_factor_all 0.0248
_refine_ls_R_factor_gt 0.0202
_refine_ls_shift/su_max 0.002
_refine_ls_shift/su_mean 0.000
_refine_ls_structure_factor_coef Fsqd
_refine_ls_weighting_details 'calc w=1/[\s^2^(Fo^2^)+(0.0223P)^2^+20.4573P] where P=(Fo^2^+2Fc^2^)/3'
_refine_ls_weighting_scheme calc
_refine_ls_wR_factor_gt 0.0494
_refine_ls_wR_factor_ref 0.0515
_reflns_number_gt 4364
_reflns_number_total 5101
_reflns_threshold_expression I>2\s(I)
_cod_data_source_file jz1684.cif
_cod_data_source_block I
_cod_depositor_comments
;
The following automatic conversions were performed:
'_symmetry_cell_setting' value 'Monoclinic' changed to 'monoclinic'
according to '/home/saulius/struct/CIF-dictionaries/cif_core.dic'
dictionary named 'cif_core.dic' version 2.4.1 from 2010-06-29.

Automatic conversion script
Id: cif_fix_enum 1527 2010-12-29 10:47:43Z saulius 

The following automatic conversions were performed:

'_symmetry_cell_setting' value 'Monoclinic' changed to 'monoclinic'
according to /home/saulius/struct/CIF-dictionaries/cif_core.dic
dictionary named 'cif_core.dic' version 2.4.1 from
2010-06-29.

'_exptl_absorpt_correction_type' value 'Multi-scan'
changed to 'multi-scan' according to
/home/saulius/struct/CIF-dictionaries/cif_core.dic dictionary named
'cif_core.dic' version 2.4.1 from 2010-06-29.

Automatic conversion script
Id: cif_fix_values 1715 2011-07-08 13:25:40Z adriana 

The following automatic conversions were performed:

'_exptl_crystal_density_meas' value 'not measured' was changed to '?'
- the value is perceived as not measured.

Automatic conversion script
Id: cif_fix_values 3008 2015-01-20 13:52:24Z robertas 
;
_cod_original_sg_symbol_H-M 'C 2/c'
_cod_original_formula_sum 'C16.5  H33 Au2 Cl1 O6 P2'
_cod_database_code 2014711
_cod_database_fobs_code 2014711

loop_
_symmetry_equiv_pos_as_xyz
'x, y, z'
'-x, y, -z+1/2'
'x+1/2, y+1/2, z'
'-x+1/2, y+1/2, -z+1/2'
'-x, -y, -z'
'x, -y, z-1/2'
'-x+1/2, -y+1/2, -z'
'x+1/2, -y+1/2, z-1/2'

loop_
_atom_site_label
_atom_site_fract_x
_atom_site_fract_y
_atom_site_fract_z
_atom_site_U_iso_or_equiv
_atom_site_adp_type
_atom_site_calc_flag
_atom_site_refinement_flags
_atom_site_occupancy
_atom_site_disorder_assembly
_atom_site_disorder_group
_atom_site_type_symbol
Au1 0.268333(8) 0.247168(8) 0.703911(6) 0.01723(5) Uani d . 1 . . Au
Au2 0.078153(8) 0.753356(8) 0.203780(6) 0.01685(5) Uani d . 1 . . Au
P1 0.31078(6) 0.15126(6) 0.79510(4) 0.02124(19) Uani d . 1 . . P
P2 0.03857(5) 0.84523(6) 0.11004(4) 0.01784(17) Uani d . 1 . . P
O1 0.3355(3) 0.1958(2) 0.86847(14) 0.0630(12) Uani d . 1 . . O
O2 0.39111(16) 0.09516(19) 0.79001(13) 0.0293(6) Uani d . 1 . . O
O3 0.24760(15) 0.07199(17) 0.80695(11) 0.0214(5) Uani d . 1 . . O
O4 0.11540(14) 0.89541(17) 0.09349(12) 0.0219(5) Uani d . 1 . . O
O5 -0.02113(15) 0.93378(17) 0.11065(12) 0.0225(5) Uani d . 1 . . O
O6 -0.01239(15) 0.79279(19) 0.04238(12) 0.0241(5) Uani d . 1 . . O
C1 0.2400(2) 0.3292(2) 0.62044(16) 0.0177(6) Uani d . 1 . . C
C2 0.2224(2) 0.3780(2) 0.56982(16) 0.0170(6) Uani d . 1 . . C
C3 0.1986(2) 0.4371(2) 0.50999(16) 0.0170(6) Uani d . 1 . . C
C4 0.1802(2) 0.3972(2) 0.44500(16) 0.0186(7) Uani d . 1 . . C
H4 0.1832 0.3307 0.4398 0.022 Uiso calc R 1 . . H
C5 0.1574(2) 0.4559(2) 0.38798(16) 0.0177(6) Uani d . 1 . . C
H5 0.1451 0.4281 0.3451 0.021 Uiso calc R 1 . . H
C6 0.1526(2) 0.5562(2) 0.39406(16) 0.0173(6) Uani d . 1 . . C
C7 0.1713(2) 0.5960(2) 0.45958(17) 0.0223(7) Uani d . 1 . . C
H7 0.1687 0.6625 0.4649 0.027 Uiso calc R 1 . . H
C8 0.1937(2) 0.5373(2) 0.51626(16) 0.0204(7) Uani d . 1 . . C
H8 0.2056 0.5649 0.5592 0.024 Uiso calc R 1 . . H
C9 0.1301(2) 0.6173(2) 0.33532(16) 0.0191(7) Uani d . 1 . . C
C10 0.1116(2) 0.6704(2) 0.28663(16) 0.0186(7) Uani d . 1 . . C
C11 0.3268(4) 0.2883(4) 0.8858(2) 0.068(2) Uani d . 1 . . C
H11A 0.3806 0.3174 0.9018 0.102 Uiso calc R 1 . . H
H11B 0.2984 0.2903 0.9210 0.102 Uiso calc R 1 . . H
H11C 0.2952 0.3230 0.8469 0.102 Uiso calc R 1 . . H
C12 0.4307(2) 0.0228(3) 0.84000(19) 0.0328(9) Uani d . 1 . . C
H12A 0.4661 0.0542 0.8788 0.039 Uiso calc R 1 . . H
H12B 0.4631 -0.0201 0.8203 0.039 Uiso calc R 1 . . H
H12C 0.3888 -0.0134 0.8537 0.039 Uiso calc R 1 . . H
C13 0.2145(2) 0.0059(2) 0.75163(18) 0.0253(8) Uani d . 1 . . C
H13A 0.1956 0.0415 0.7101 0.030 Uiso calc R 1 . . H
H13B 0.1688 -0.0292 0.7605 0.030 Uiso calc R 1 . . H
H13C 0.2571 -0.0386 0.7476 0.030 Uiso calc R 1 . . H
C14 0.1076(2) 0.9598(3) 0.0364(2) 0.0327(9) Uani d . 1 . . C
H14A 0.0812 0.9265 -0.0048 0.039 Uiso calc R 1 . . H
H14B 0.1618 0.9810 0.0346 0.039 Uiso calc R 1 . . H
H14C 0.0747 1.0147 0.0415 0.039 Uiso calc R 1 . . H
C15 -0.0983(2) 0.9190(3) 0.1292(2) 0.0355(9) Uani d . 1 . . C
H15A -0.1336 0.8767 0.0969 0.043 Uiso calc R 1 . . H
H15B -0.1257 0.9799 0.1294 0.043 Uiso calc R 1 . . H
H15C -0.0868 0.8907 0.1736 0.043 Uiso calc R 1 . . H
C16 0.0178(3) 0.7021(3) 0.0237(2) 0.0389(10) Uani d . 1 . . C
H16A 0.0684 0.7128 0.0107 0.047 Uiso calc R 1 . . H
H16B -0.0230 0.6745 -0.0137 0.047 Uiso calc R 1 . . H
H16C 0.0283 0.6588 0.0616 0.047 Uiso calc R 1 . . H
C17 -0.0116(7) 0.2125(7) 0.2280(4) 0.046(2) Uiso d PD 0.50 A -1 C
H17A -0.0637 0.2468 0.2220 0.056 Uiso calc PR 0.50 A -1 H
H17B 0.0330 0.2589 0.2429 0.056 Uiso calc PR 0.50 A -1 H
Cl1 -0.0036(2) 0.1253(3) 0.2923(2) 0.0921(12) Uani d PD 0.50 A -1 Cl
Cl2 -0.0069(3) 0.1656(4) 0.1506(3) 0.1178(17) Uani d PD 0.50 A -1 Cl

loop_
_atom_site_aniso_label
_atom_site_aniso_U_11
_atom_site_aniso_U_22
_atom_site_aniso_U_33
_atom_site_aniso_U_12
_atom_site_aniso_U_13
_atom_site_aniso_U_23
Au1 0.02684(8) 0.01502(7) 0.00959(7) -0.00155(5) 0.00433(5) 0.00245(4)
Au2 0.01786(7) 0.01849(8) 0.01276(7) 0.00057(5) 0.00149(5) 0.00550(4)
P1 0.0350(5) 0.0170(4) 0.0099(4) -0.0039(4) 0.0026(3) 0.0026(3)
P2 0.0176(4) 0.0215(4) 0.0134(4) 0.0011(3) 0.0023(3) 0.0053(3)
O1 0.144(4) 0.0214(15) 0.0117(14) -0.0185(19) -0.0008(17) 0.0012(11)
O2 0.0222(13) 0.0403(15) 0.0226(13) -0.0019(11) 0.0010(10) 0.0130(11)
O3 0.0284(13) 0.0203(12) 0.0175(12) 0.0009(10) 0.0095(10) 0.0027(9)
O4 0.0192(12) 0.0275(13) 0.0191(12) 0.0020(10) 0.0052(10) 0.0103(10)
O5 0.0224(12) 0.0246(12) 0.0234(13) 0.0064(10) 0.0113(10) 0.0103(10)
O6 0.0215(13) 0.0288(14) 0.0182(13) 0.0044(10) -0.0014(10) 0.0007(10)
C1 0.0239(17) 0.0159(15) 0.0119(15) -0.0006(13) 0.0025(13) -0.0004(12)
C2 0.0182(16) 0.0206(16) 0.0129(15) -0.0020(13) 0.0055(12) -0.0028(12)
C3 0.0169(15) 0.0217(16) 0.0134(15) -0.0005(13) 0.0057(12) 0.0036(12)
C4 0.0253(17) 0.0168(15) 0.0141(15) -0.0003(13) 0.0059(13) -0.0006(12)
C5 0.0183(16) 0.0233(16) 0.0116(15) -0.0006(13) 0.0041(12) -0.0005(12)
C6 0.0163(15) 0.0238(16) 0.0125(15) 0.0024(13) 0.0050(12) 0.0044(12)
C7 0.034(2) 0.0180(16) 0.0173(17) 0.0037(14) 0.0105(14) 0.0025(13)
C8 0.0285(18) 0.0234(17) 0.0106(15) 0.0009(14) 0.0074(13) -0.0008(13)
C9 0.0195(16) 0.0233(17) 0.0154(16) 0.0019(13) 0.0063(13) 0.0015(13)
C10 0.0172(15) 0.0221(17) 0.0155(16) 0.0019(13) 0.0023(12) 0.0036(13)
C11 0.095(4) 0.057(3) 0.030(2) 0.052(3) -0.021(3) -0.021(2)
C12 0.032(2) 0.036(2) 0.025(2) 0.0030(17) -0.0025(16) 0.0115(16)
C13 0.0268(19) 0.0225(17) 0.0243(19) -0.0049(14) 0.0025(15) 0.0021(14)
C14 0.028(2) 0.041(2) 0.031(2) 0.0031(17) 0.0111(16) 0.0210(18)
C15 0.026(2) 0.037(2) 0.049(3) 0.0067(17) 0.0207(19) 0.0128(19)
C16 0.034(2) 0.038(2) 0.036(2) 0.0067(19) -0.0066(18) -0.0138(19)
Cl1 0.0421(16) 0.082(2) 0.142(4) 0.0004(16) 0.006(2) 0.037(2)
Cl2 0.115(3) 0.120(4) 0.136(4) -0.071(3) 0.063(3) -0.038(3)

loop_
_atom_type_symbol
_atom_type_description
_atom_type_scat_dispersion_real
_atom_type_scat_dispersion_imag
_atom_type_scat_source
C C 0.0033 0.0016 'International Tables Vol C Tables 4.2.6.8 and 6.1.1.4'
H H 0.0000 0.0000 'International Tables Vol C Tables 4.2.6.8 and 6.1.1.4'
O O 0.0106 0.0060 'International Tables Vol C Tables 4.2.6.8 and 6.1.1.4'
P P 0.1023 0.0942 'International Tables Vol C Tables 4.2.6.8 and 6.1.1.4'
Au Au -2.0133 8.8022 'International Tables Vol C Tables 4.2.6.8 and 6.1.1.4'
Cl Cl 0.1484 0.1585 'International Tables Vol C Tables 4.2.6.8 and 6.1.1.4'

loop_
_geom_angle_atom_site_label_1
_geom_angle_atom_site_label_2
_geom_angle_atom_site_label_3
_geom_angle_site_symmetry_1
_geom_angle_site_symmetry_3
_geom_angle
_geom_angle_publ_flag
C1 Au1 P1 . . 174.78(10) yes
C1 Au1 Au2 . 6_566 89.32(10) yes
P1 Au1 Au2 . 6_566 95.56(3) yes
C10 Au2 P2 . . 179.03(10) yes
C10 Au2 Au1 . 6_565 86.65(9) yes
P2 Au2 Au1 . 6_565 94.13(2) yes
Au1 Au2 Au2 6_565 2_555 149.550(10) yes
O1 P1 O2 . . 104.0(2) no
O1 P1 O3 . . 98.36(17) no
O2 P1 O3 . . 106.25(14) no
O1 P1 Au1 . . 120.33(12) yes
O2 P1 Au1 . . 109.00(10) yes
O3 P1 Au1 . . 117.34(10) yes
O4 P2 O5 . . 102.10(13) no
O4 P2 O6 . . 107.15(14) no
O5 P2 O6 . . 99.58(13) no
O4 P2 Au2 . . 111.09(9) yes
O5 P2 Au2 . . 118.48(9) yes
O6 P2 Au2 . . 116.76(10) yes
C11 O1 P1 . . 127.2(3) no
C12 O2 P1 . . 121.9(2) no
C13 O3 P1 . . 116.9(2) no
C14 O4 P2 . . 122.7(2) no
C15 O5 P2 . . 119.8(2) no
C16 O6 P2 . . 118.8(2) no
C2 C1 Au1 . . 179.4(3) yes
C1 C2 C3 . . 177.9(4) yes
C4 C3 C8 . . 118.5(3) no
C4 C3 C2 . . 121.6(3) no
C8 C3 C2 . . 119.9(3) no
C5 C4 C3 . . 120.5(3) no
C5 C4 H4 . . 119.7 no
C3 C4 H4 . . 119.7 no
C4 C5 C6 . . 121.1(3) no
C4 C5 H5 . . 119.4 no
C6 C5 H5 . . 119.4 no
C5 C6 C7 . . 118.1(3) no
C5 C6 C9 . . 121.3(3) no
C7 C6 C9 . . 120.6(3) no
C8 C7 C6 . . 120.7(3) no
C8 C7 H7 . . 119.7 no
C6 C7 H7 . . 119.7 no
C7 C8 C3 . . 121.1(3) no
C7 C8 H8 . . 119.4 no
C3 C8 H8 . . 119.4 no
C10 C9 C6 . . 178.7(4) yes
C9 C10 Au2 . . 177.5(3) yes
O1 C11 H11A . . 109.5 no
O1 C11 H11B . . 109.5 no
H11A C11 H11B . . 109.5 no
O1 C11 H11C . . 109.5 no
H11A C11 H11C . . 109.5 no
H11B C11 H11C . . 109.5 no
O2 C12 H12A . . 109.5 no
O2 C12 H12B . . 109.5 no
H12A C12 H12B . . 109.5 no
O2 C12 H12C . . 109.5 no
H12A C12 H12C . . 109.5 no
H12B C12 H12C . . 109.5 no
O3 C13 H13A . . 109.5 no
O3 C13 H13B . . 109.5 no
H13A C13 H13B . . 109.5 no
O3 C13 H13C . . 109.5 no
H13A C13 H13C . . 109.5 no
H13B C13 H13C . . 109.5 no
O4 C14 H14A . . 109.5 no
O4 C14 H14B . . 109.5 no
H14A C14 H14B . . 109.5 no
O4 C14 H14C . . 109.5 no
H14A C14 H14C . . 109.5 no
H14B C14 H14C . . 109.5 no
O5 C15 H15A . . 109.5 no
O5 C15 H15B . . 109.5 no
H15A C15 H15B . . 109.5 no
O5 C15 H15C . . 109.5 no
H15A C15 H15C . . 109.5 no
H15B C15 H15C . . 109.5 no
O6 C16 H16A . . 109.5 no
O6 C16 H16B . . 109.5 no
H16A C16 H16B . . 109.5 no
O6 C16 H16C . . 109.5 no
H16A C16 H16C . . 109.5 no
H16B C16 H16C . . 109.5 no
Cl2 C17 Cl1 . . 114.2(6) no
Cl2 C17 H17A . . 108.7 no
Cl1 C17 H17A . . 108.7 no
Cl2 C17 H17B . . 108.7 no
Cl1 C17 H17B . . 108.7 no
H17A C17 H17B . . 107.6 no

loop_
_geom_bond_atom_site_label_1
_geom_bond_atom_site_label_2
_geom_bond_site_symmetry_2
_geom_bond_distance
_geom_bond_publ_flag
Au1 C1 . 2.000(3) yes
Au1 P1 . 2.2459(8) yes
Au1 Au2 6_566 3.1733(2) no
Au2 Au2 2 3.5995(3) yes
Au2 C10 . 2.000(3) yes
Au2 P2 . 2.2492(8) yes
Au2 Au1 6_565 3.1733(2) yes
P1 O1 . 1.572(3) yes
P1 O2 . 1.577(3) yes
P1 O3 . 1.585(2) yes
P2 O4 . 1.571(2) yes
P2 O5 . 1.583(2) yes
P2 O6 . 1.595(2) yes
O1 C11 . 1.347(6) no
O2 C12 . 1.460(4) no
O3 C13 . 1.447(4) no
O4 C14 . 1.447(4) no
O5 C15 . 1.449(4) no
O6 C16 . 1.442(5) no
C1 C2 . 1.205(4) yes
C2 C3 . 1.438(4) yes
C3 C4 . 1.396(4) no
C3 C8 . 1.398(5) no
C4 C5 . 1.390(4) no
C4 H4 . 0.9300 no
C5 C6 . 1.400(5) no
C5 H5 . 0.9300 no
C6 C7 . 1.405(5) no
C6 C9 . 1.435(4) yes
C7 C8 . 1.384(5) no
C7 H7 . 0.9300 no
C8 H8 . 0.9300 no
C9 C10 . 1.210(5) yes
C11 H11A . 0.9600 no
C11 H11B . 0.9600 no
C11 H11C . 0.9600 no
C12 H12A . 0.9600 no
C12 H12B . 0.9600 no
C12 H12C . 0.9600 no
C13 H13A . 0.9600 no
C13 H13B . 0.9600 no
C13 H13C . 0.9600 no
C14 H14A . 0.9600 no
C14 H14B . 0.9600 no
C14 H14C . 0.9600 no
C15 H15A . 0.9600 no
C15 H15B . 0.9600 no
C15 H15C . 0.9600 no
C16 H16A . 0.9600 no
C16 H16B . 0.9600 no
C16 H16C . 0.9600 no
C17 Cl2 . 1.730(9) no
C17 Cl1 . 1.763(8) no
C17 H17A . 0.9700 no
C17 H17B . 0.9700 no
